data_4301878
loop_
_publ_author_name
'Sylvie Pailloux'
'Cornel Edicome Shirima'
'Alisha D. Ray'
'Eileen N. Duesler'
'Robert T. Paine'
'John R. Klaehn'
'Michael E. McIlwain'
'Benjamin P. Hay'

_publ_section_title
;
Synthesis and Coordination Properties of Trifluoromethyl Decorated
Derivatives of 2,6-Bis[(diphenylphosphinoyl)methyl]pyridine N-Oxide Ligands
with Lanthanide Ions
;
_journal_name_full 'Inorganic Chemistry'
_journal_page_first 3104
_journal_page_last 3113
_journal_paper_doi 10.1021/ic802390c
_journal_volume 48
_journal_year 2009
_chemical_formula_moiety 'C35 H23 F12 N O2 P2'
_chemical_formula_sum 'C35 H23 F12 N O2 P2'
_chemical_formula_weight 779.48
_chemical_name_systematic
;
 ?
;
_space_group_IT_number 14
_symmetry_cell_setting monoclinic
_symmetry_space_group_name_Hall '-P 2yn'
_symmetry_space_group_name_H-M 'P 1 21/n 1'
_atom_sites_solution_hydrogens geom
_atom_sites_solution_primary direct
_atom_sites_solution_secondary difmap
_audit_creation_method SHELXL-97
_cell_angle_alpha 90.00
_cell_angle_beta 103.949(5)
_cell_angle_gamma 90.00
_cell_formula_units_Z 4
_cell_length_a 18.0813(19)
_cell_length_b 9.4524(10)
_cell_length_c 19.956(2)
_cell_measurement_reflns_used 9988
_cell_measurement_temperature 228(2)
_cell_measurement_theta_max 31.46
_cell_measurement_theta_min 2.45
_cell_volume 3310.1(6)
_computing_cell_refinement 'Bruker SMART'
_computing_data_collection 'Bruker SMART'
_computing_data_reduction 'Bruker SAINT'
_computing_molecular_graphics 'Bruker SHELXTL'
_computing_publication_material 'Bruker SHELXTL'
_computing_structure_refinement 'SHELXL-97 (Sheldrick, 1997)'
_computing_structure_solution 'SHELXS-97 (Sheldrick, 1990)'
_diffrn_ambient_temperature 228(2)
_diffrn_measured_fraction_theta_full 0.996
_diffrn_measured_fraction_theta_max 0.996
_diffrn_measurement_device_type 'CCD area detector'
_diffrn_measurement_method 'phi and omega scans'
_diffrn_radiation_monochromator graphite
_diffrn_radiation_source 'fine-focus sealed tube'
_diffrn_radiation_type MoK\a
_diffrn_radiation_wavelength 0.71073
_diffrn_reflns_av_R_equivalents 0.0261
_diffrn_reflns_av_sigmaI/netI 0.0188
_diffrn_reflns_limit_h_max 26
_diffrn_reflns_limit_h_min -26
_diffrn_reflns_limit_k_max 13
_diffrn_reflns_limit_k_min -13
_diffrn_reflns_limit_l_max 29
_diffrn_reflns_limit_l_min -29
_diffrn_reflns_number 88321
_diffrn_reflns_theta_full 31.67
_diffrn_reflns_theta_max 31.67
_diffrn_reflns_theta_min 2.73
_exptl_absorpt_coefficient_mu 0.234
_exptl_absorpt_correction_T_max 0.9300
_exptl_absorpt_correction_T_min 0.8800
_exptl_absorpt_correction_type multi-scan
_exptl_absorpt_process_details SADABS
_exptl_crystal_density_diffrn 1.564
_exptl_crystal_density_method 'not measured'
_exptl_crystal_description chip
_exptl_crystal_F_000 1576
_exptl_crystal_size_max 0.52
_exptl_crystal_size_mid 0.52
_exptl_crystal_size_min 0.27
_refine_diff_density_max 0.430
_refine_diff_density_min -0.309
_refine_diff_density_rms 0.050
_refine_ls_extinction_method none
_refine_ls_goodness_of_fit_ref 1.088
_refine_ls_hydrogen_treatment noref
_refine_ls_matrix_type full
_refine_ls_number_parameters 469
_refine_ls_number_reflns 11136
_refine_ls_number_restraints 0
_refine_ls_restrained_S_all 1.088
_refine_ls_R_factor_all 0.0653
_refine_ls_R_factor_gt 0.0389
_refine_ls_shift/su_max 0.001
_refine_ls_shift/su_mean 0.000
_refine_ls_structure_factor_coef Fsqd
_refine_ls_weighting_details 'calc w=1/[\s^2^(Fo^2^)+(0.0484P)^2^+1.3580P] where P=(Fo^2^+2Fc^2^)/3'
_refine_ls_weighting_scheme calc
_refine_ls_wR_factor_gt 0.0981
_refine_ls_wR_factor_ref 0.1224
_reflns_number_gt 8111
_reflns_number_total 11136
_reflns_threshold_expression >2sigma(I)
_cod_data_source_file ic802390c_si_001_4.cif
_cod_data_source_block rpsl14a
_cod_depositor_comments
;
The following automatic conversions were performed:
'_symmetry_cell_setting' value 'Monoclinic' changed to 'monoclinic'
according to '/home/saulius/struct/CIF-dictionaries/cif_core.dic'
dictionary named 'cif_core.dic' version 2.4.1 from 2010-06-29.

Automatic conversion script
Id: cif_fix_enum 1527 2010-12-29 10:47:43Z saulius 
;
_cod_original_sg_symbol_H-M 'P 21/n'
_cod_database_code 4301878

loop_
_symmetry_equiv_pos_as_xyz
'x, y, z'
'-x+1/2, y+1/2, -z+1/2'
'-x, -y, -z'
'x-1/2, -y-1/2, z-1/2'

loop_
_atom_site_label
_atom_site_type_symbol
_atom_site_fract_x
_atom_site_fract_y
_atom_site_fract_z
_atom_site_U_iso_or_equiv
_atom_site_adp_type
_atom_site_occupancy
_atom_site_symmetry_multiplicity
_atom_site_calc_flag
_atom_site_refinement_flags
_atom_site_disorder_assembly
_atom_site_disorder_group
P1 P 0.579815(19) -0.05206(4) 0.188615(17) 0.02836(8) Uani 1 1 d . . .
P2 P 0.26002(2) 0.27556(4) 0.044140(18) 0.03103(8) Uani 1 1 d . . .
N N 0.44274(7) 0.16258(12) 0.11205(6) 0.0303(2) Uani 1 1 d . . .
O1 O 0.63083(6) -0.01528(12) 0.14323(5) 0.0378(2) Uani 1 1 d . . .
O2 O 0.26402(7) 0.43131(12) 0.04843(6) 0.0437(3) Uani 1 1 d . . .
C1 C 0.50697(8) 0.20411(15) 0.15678(7) 0.0318(3) Uani 1 1 d . . .
C2 C 0.54223(9) 0.33196(17) 0.15086(9) 0.0416(3) Uani 1 1 d . . .
H2 H 0.5877 0.3574 0.1826 0.050 Uiso 1 1 calc R . .
C3 C 0.50906(10) 0.42160(17) 0.09704(10) 0.0453(4) Uani 1 1 d . . .
H3 H 0.5311 0.5099 0.0922 0.054 Uiso 1 1 calc R . .
C4 C 0.44338(9) 0.37960(17) 0.05071(8) 0.0392(3) Uani 1 1 d . . .
H4 H 0.4202 0.4384 0.0136 0.047 Uiso 1 1 calc R . .
C5 C 0.41190(8) 0.24961(15) 0.05952(7) 0.0307(3) Uani 1 1 d . . .
C6 C 0.53799(9) 0.10566(16) 0.21643(7) 0.0364(3) Uani 1 1 d . . .
H6A H 0.4967 0.0780 0.2378 0.044 Uiso 1 1 calc R . .
H6B H 0.5767 0.1553 0.2513 0.044 Uiso 1 1 calc R . .
C7 C 0.49925(7) -0.15696(14) 0.14062(7) 0.0296(3) Uani 1 1 d . . .
C8 C 0.48843(9) -0.13916(16) 0.06943(7) 0.0345(3) Uani 1 1 d . . .
H8 H 0.5233 -0.0838 0.0527 0.041 Uiso 1 1 calc R . .
C9 C 0.42733(10) -0.20129(18) 0.02252(8) 0.0448(4) Uani 1 1 d . . .
H9 H 0.4205 -0.1859 -0.0251 0.054 Uiso 1 1 calc R . .
C10 C 0.37738(10) -0.28478(18) 0.04623(10) 0.0507(4) Uani 1 1 d . . .
H10 H 0.3365 -0.3280 0.0148 0.061 Uiso 1 1 calc R . .
C11 C 0.38696(9) -0.30576(18) 0.11629(10) 0.0474(4) Uani 1 1 d . . .
H11 H 0.3526 -0.3640 0.1321 0.057 Uiso 1 1 calc R . .
C12 C 0.44664(8) -0.24202(16) 0.16379(8) 0.0360(3) Uani 1 1 d . . .
C13 C 0.45309(10) -0.2734(2) 0.23856(10) 0.0481(4) Uani 1 1 d . . .
F1 F 0.46515(7) -0.15749(14) 0.27816(5) 0.0580(3) Uani 1 1 d . . .
F2 F 0.51093(7) -0.36169(14) 0.26497(7) 0.0677(3) Uani 1 1 d . . .
F3 F 0.39055(8) -0.33385(17) 0.24984(8) 0.0793(4) Uani 1 1 d . . .
C14 C 0.63142(8) -0.13906(16) 0.26787(7) 0.0327(3) Uani 1 1 d . . .
C15 C 0.62676(10) -0.0821(2) 0.33132(8) 0.0447(4) Uani 1 1 d . . .
H15 H 0.5939 -0.0053 0.3320 0.054 Uiso 1 1 calc R . .
C16 C 0.66940(12) -0.1360(2) 0.39361(9) 0.0571(5) Uani 1 1 d . . .
H16 H 0.6653 -0.0957 0.4356 0.069 Uiso 1 1 calc R . .
C17 C 0.71736(11) -0.2482(2) 0.39338(9) 0.0579(5) Uani 1 1 d . . .
H17 H 0.7457 -0.2856 0.4354 0.069 Uiso 1 1 calc R . .
C18 C 0.72421(9) -0.3065(2) 0.33181(9) 0.0472(4) Uani 1 1 d . . .
H18 H 0.7579 -0.3824 0.3321 0.057 Uiso 1 1 calc R . .
C19 C 0.68143(8) -0.25368(16) 0.26906(8) 0.0346(3) Uani 1 1 d . . .
C20 C 0.69495(9) -0.32469(18) 0.20622(9) 0.0420(3) Uani 1 1 d . . .
F4 F 0.63558(6) -0.31889(11) 0.15087(5) 0.0493(2) Uani 1 1 d . . .
F5 F 0.70964(8) -0.46274(13) 0.21683(7) 0.0695(4) Uani 1 1 d . . .
F6 F 0.75385(7) -0.27041(17) 0.18615(7) 0.0738(4) Uani 1 1 d . . .
C21 C 0.33806(8) 0.20155(17) 0.01201(7) 0.0338(3) Uani 1 1 d . . .
H21A H 0.3352 0.0980 0.0114 0.041 Uiso 1 1 calc R . .
H21B H 0.3349 0.2347 -0.0351 0.041 Uiso 1 1 calc R . .
C22 C 0.27723(8) 0.19743(17) 0.13055(7) 0.0337(3) Uani 1 1 d . . .
C23 C 0.31592(9) 0.2910(2) 0.18081(8) 0.0437(4) Uani 1 1 d . . .
H23 H 0.3239 0.3846 0.1683 0.052 Uiso 1 1 calc R . .
C24 C 0.34300(11) 0.2488(3) 0.24907(9) 0.0579(5) Uani 1 1 d . . .
H24 H 0.3693 0.3135 0.2821 0.070 Uiso 1 1 calc R . .
C25 C 0.33140(12) 0.1133(3) 0.26823(9) 0.0646(6) Uani 1 1 d . . .
H25 H 0.3498 0.0846 0.3144 0.078 Uiso 1 1 calc R . .
C26 C 0.29276(12) 0.0191(2) 0.21985(10) 0.0563(5) Uani 1 1 d . . .
H26 H 0.2846 -0.0738 0.2333 0.068 Uiso 1 1 calc R . .
C27 C 0.26530(9) 0.05947(18) 0.15094(8) 0.0395(3) Uani 1 1 d . . .
C28 C 0.22074(11) -0.04735(19) 0.10258(10) 0.0476(4) Uani 1 1 d . . .
F7 F 0.24077(7) -0.05389(11) 0.04213(5) 0.0540(3) Uani 1 1 d . . .
F8 F 0.14579(7) -0.01933(14) 0.08667(8) 0.0691(3) Uani 1 1 d . . .
F9 F 0.22839(9) -0.17864(13) 0.12772(7) 0.0730(4) Uani 1 1 d . . .
C29 C 0.17094(8) 0.21861(17) -0.01367(7) 0.0370(3) Uani 1 1 d . . .
C30 C 0.17478(10) 0.1395(2) -0.07162(8) 0.0454(4) Uani 1 1 d . . .
H30 H 0.2227 0.1114 -0.0774 0.055 Uiso 1 1 calc R . .
C31 C 0.10991(12) 0.1011(3) -0.12097(11) 0.0664(6) Uani 1 1 d . . .
H31 H 0.1140 0.0485 -0.1599 0.080 Uiso 1 1 calc R . .
C32 C 0.03985(13) 0.1402(3) -0.11269(14) 0.0884(9) Uani 1 1 d . . .
H32 H -0.0044 0.1130 -0.1456 0.106 Uiso 1 1 calc R . .
C33 C 0.03383(12) 0.2194(3) -0.05625(14) 0.0786(8) Uani 1 1 d . . .
H33 H -0.0146 0.2465 -0.0513 0.094 Uiso 1 1 calc R . .
C34 C 0.09856(10) 0.2598(2) -0.00652(9) 0.0501(4) Uani 1 1 d . . .
C35 C 0.08619(11) 0.3490(3) 0.05193(11) 0.0606(5) Uani 1 1 d . . .
F10 F 0.13505(7) 0.32214(15) 0.11187(6) 0.0667(4) Uani 1 1 d . . .
F11 F 0.01686(8) 0.3350(2) 0.06168(8) 0.1014(6) Uani 1 1 d . . .
F12 F 0.09363(10) 0.48776(17) 0.04039(8) 0.0915(5) Uani 1 1 d . . .

loop_
_atom_site_aniso_label
_atom_site_aniso_U_11
_atom_site_aniso_U_22
_atom_site_aniso_U_33
_atom_site_aniso_U_23
_atom_site_aniso_U_13
_atom_site_aniso_U_12
P1 0.02694(15) 0.03072(17) 0.02515(14) 0.00203(12) 0.00185(11) 0.00058(13)
P2 0.03053(17) 0.03333(18) 0.02792(15) 0.00143(13) 0.00448(12) 0.00407(13)
N 0.0310(5) 0.0271(5) 0.0322(5) 0.0003(4) 0.0066(4) 0.0020(4)
O1 0.0329(5) 0.0448(6) 0.0355(5) 0.0051(4) 0.0076(4) -0.0040(4)
O2 0.0451(6) 0.0334(6) 0.0508(6) 0.0021(5) 0.0083(5) 0.0044(5)
C1 0.0323(6) 0.0278(6) 0.0344(6) -0.0027(5) 0.0062(5) 0.0030(5)
C2 0.0377(8) 0.0348(8) 0.0496(8) -0.0046(6) 0.0053(6) -0.0047(6)
C3 0.0472(9) 0.0296(7) 0.0603(10) 0.0026(7) 0.0154(7) -0.0061(6)
C4 0.0417(8) 0.0326(7) 0.0452(8) 0.0085(6) 0.0143(6) 0.0046(6)
C5 0.0310(6) 0.0313(7) 0.0316(6) 0.0009(5) 0.0109(5) 0.0047(5)
C6 0.0407(7) 0.0344(7) 0.0305(6) -0.0019(5) 0.0013(5) 0.0027(6)
C7 0.0276(6) 0.0287(6) 0.0301(6) 0.0004(5) 0.0024(5) 0.0036(5)
C8 0.0363(7) 0.0343(7) 0.0302(6) -0.0025(5) 0.0025(5) 0.0054(6)
C9 0.0472(9) 0.0405(8) 0.0371(7) -0.0103(6) -0.0084(6) 0.0102(7)
C10 0.0397(8) 0.0362(8) 0.0620(11) -0.0083(7) -0.0156(7) 0.0034(7)
C11 0.0330(7) 0.0345(8) 0.0684(11) 0.0039(7) -0.0003(7) -0.0016(6)
C12 0.0301(6) 0.0303(7) 0.0455(8) 0.0066(6) 0.0051(6) 0.0027(5)
C13 0.0398(8) 0.0506(10) 0.0545(10) 0.0160(8) 0.0126(7) -0.0038(7)
F1 0.0614(7) 0.0723(8) 0.0438(5) 0.0055(5) 0.0195(5) -0.0025(6)
F2 0.0668(7) 0.0657(8) 0.0666(7) 0.0345(6) 0.0084(6) 0.0128(6)
F3 0.0604(7) 0.1006(11) 0.0821(9) 0.0259(8) 0.0272(7) -0.0260(7)
C14 0.0291(6) 0.0385(7) 0.0273(6) 0.0037(5) 0.0006(5) 0.0001(5)
C15 0.0482(9) 0.0530(10) 0.0285(7) 0.0003(6) 0.0007(6) 0.0047(7)
C16 0.0657(12) 0.0703(13) 0.0274(7) 0.0020(7) -0.0044(7) -0.0001(10)
C17 0.0562(11) 0.0684(13) 0.0368(8) 0.0156(8) -0.0127(7) -0.0018(9)
C18 0.0355(8) 0.0487(9) 0.0493(9) 0.0154(7) -0.0055(7) 0.0032(7)
C19 0.0259(6) 0.0375(7) 0.0372(7) 0.0075(5) 0.0015(5) -0.0011(5)
C20 0.0326(7) 0.0433(9) 0.0487(8) 0.0045(7) 0.0072(6) 0.0066(6)
F4 0.0481(5) 0.0536(6) 0.0419(5) -0.0065(4) 0.0026(4) 0.0124(5)
F5 0.0823(9) 0.0485(7) 0.0721(8) 0.0019(6) 0.0073(7) 0.0282(6)
F6 0.0484(6) 0.1026(11) 0.0800(9) -0.0060(8) 0.0344(6) -0.0092(7)
C21 0.0337(7) 0.0403(8) 0.0273(6) 0.0006(5) 0.0072(5) 0.0031(6)
C22 0.0298(6) 0.0440(8) 0.0276(6) 0.0003(5) 0.0077(5) 0.0070(6)
C23 0.0385(8) 0.0589(10) 0.0331(7) -0.0071(7) 0.0073(6) 0.0041(7)
C24 0.0452(9) 0.0937(16) 0.0317(7) -0.0124(9) 0.0031(7) 0.0097(10)
C25 0.0611(12) 0.1001(18) 0.0312(8) 0.0127(9) 0.0083(8) 0.0219(12)
C26 0.0581(11) 0.0701(13) 0.0437(9) 0.0212(9) 0.0180(8) 0.0164(10)
C27 0.0377(7) 0.0471(9) 0.0364(7) 0.0085(6) 0.0142(6) 0.0097(6)
C28 0.0527(10) 0.0405(9) 0.0546(10) 0.0088(7) 0.0227(8) 0.0027(7)
F7 0.0731(7) 0.0452(6) 0.0466(5) -0.0018(4) 0.0199(5) -0.0035(5)
F8 0.0464(6) 0.0677(8) 0.0930(9) -0.0116(7) 0.0162(6) -0.0092(6)
F9 0.1073(11) 0.0420(6) 0.0802(9) 0.0157(6) 0.0430(8) 0.0018(7)
C29 0.0333(7) 0.0422(8) 0.0318(6) 0.0020(6) 0.0007(5) 0.0050(6)
C30 0.0412(8) 0.0530(10) 0.0366(7) -0.0043(7) -0.0014(6) 0.0053(7)
C31 0.0551(11) 0.0801(15) 0.0511(10) -0.0212(10) -0.0123(9) 0.0081(10)
C32 0.0460(11) 0.120(2) 0.0799(16) -0.0369(16) -0.0223(11) 0.0104(13)
C33 0.0355(9) 0.109(2) 0.0799(16) -0.0238(14) -0.0088(9) 0.0159(11)
C34 0.0365(8) 0.0637(12) 0.0457(9) -0.0016(8) 0.0012(7) 0.0122(8)
C35 0.0396(9) 0.0861(16) 0.0533(10) -0.0036(10) 0.0060(8) 0.0248(10)
F10 0.0506(6) 0.1017(10) 0.0452(6) -0.0066(6) 0.0068(5) 0.0291(6)
F11 0.0436(7) 0.1811(19) 0.0813(10) -0.0196(11) 0.0187(7) 0.0246(9)
F12 0.1104(12) 0.0776(10) 0.0861(10) -0.0066(8) 0.0229(9) 0.0440(9)

loop_
_atom_type_symbol
_atom_type_description
_atom_type_scat_dispersion_real
_atom_type_scat_dispersion_imag
_atom_type_scat_source
C C 0.0033 0.0016 'International Tables Vol C Tables 4.2.6.8 and 6.1.1.4'
H H 0.0000 0.0000 'International Tables Vol C Tables 4.2.6.8 and 6.1.1.4'
N N 0.0061 0.0033 'International Tables Vol C Tables 4.2.6.8 and 6.1.1.4'
O O 0.0106 0.0060 'International Tables Vol C Tables 4.2.6.8 and 6.1.1.4'
F F 0.0171 0.0103 'International Tables Vol C Tables 4.2.6.8 and 6.1.1.4'
P P 0.1023 0.0942 'International Tables Vol C Tables 4.2.6.8 and 6.1.1.4'

loop_
_geom_angle_atom_site_label_1
_geom_angle_atom_site_label_2
_geom_angle_atom_site_label_3
_geom_angle
_geom_angle_site_symmetry_1
_geom_angle_site_symmetry_3
_geom_angle_publ_flag
O1 P1 C6 111.12(7) . . ?
O1 P1 C14 111.82(6) . . ?
C6 P1 C14 105.55(7) . . ?
O1 P1 C7 109.96(6) . . ?
C6 P1 C7 105.48(7) . . ?
C14 P1 C7 112.65(6) . . ?
O2 P2 C29 110.79(7) . . ?
O2 P2 C21 111.83(7) . . ?
C29 P2 C21 107.75(7) . . ?
O2 P2 C22 110.66(7) . . ?
C29 P2 C22 113.61(7) . . ?
C21 P2 C22 101.88(6) . . ?
C1 N C5 118.03(12) . . ?
N C1 C2 122.76(13) . . ?
N C1 C6 116.23(13) . . ?
C2 C1 C6 120.97(13) . . ?
C1 C2 C3 118.53(15) . . ?
C1 C2 H2 120.7 . . ?
C3 C2 H2 120.7 . . ?
C4 C3 C2 119.11(15) . . ?
C4 C3 H3 120.4 . . ?
C2 C3 H3 120.4 . . ?
C3 C4 C5 119.07(14) . . ?
C3 C4 H4 120.5 . . ?
C5 C4 H4 120.5 . . ?
N C5 C4 122.49(13) . . ?
N C5 C21 116.34(13) . . ?
C4 C5 C21 121.10(13) . . ?
C1 C6 P1 111.59(10) . . ?
C1 C6 H6A 109.3 . . ?
P1 C6 H6A 109.3 . . ?
C1 C6 H6B 109.3 . . ?
P1 C6 H6B 109.3 . . ?
H6A C6 H6B 108.0 . . ?
C8 C7 C12 117.61(13) . . ?
C8 C7 P1 111.45(11) . . ?
C12 C7 P1 130.83(11) . . ?
C9 C8 C7 121.76(15) . . ?
C9 C8 H8 119.1 . . ?
C7 C8 H8 119.1 . . ?
C10 C9 C8 119.57(16) . . ?
C10 C9 H9 120.2 . . ?
C8 C9 H9 120.2 . . ?
C9 C10 C11 120.09(15) . . ?
C9 C10 H10 120.0 . . ?
C11 C10 H10 120.0 . . ?
C10 C11 C12 121.02(17) . . ?
C10 C11 H11 119.5 . . ?
C12 C11 H11 119.5 . . ?
C11 C12 C7 119.93(15) . . ?
C11 C12 C13 117.04(15) . . ?
C7 C12 C13 122.98(13) . . ?
F3 C13 F1 105.99(16) . . ?
F3 C13 F2 106.23(15) . . ?
F1 C13 F2 106.06(15) . . ?
F3 C13 C12 112.79(15) . . ?
F1 C13 C12 112.87(14) . . ?
F2 C13 C12 112.36(16) . . ?
C15 C14 C19 117.40(13) . . ?
C15 C14 P1 118.78(12) . . ?
C19 C14 P1 123.58(11) . . ?
C16 C15 C14 121.79(17) . . ?
C16 C15 H15 119.1 . . ?
C14 C15 H15 119.1 . . ?
C17 C16 C15 119.67(18) . . ?
C17 C16 H16 120.2 . . ?
C15 C16 H16 120.2 . . ?
C16 C17 C18 120.34(15) . . ?
C16 C17 H17 119.8 . . ?
C18 C17 H17 119.8 . . ?
C17 C18 C19 120.44(17) . . ?
C17 C18 H18 119.8 . . ?
C19 C18 H18 119.8 . . ?
C18 C19 C14 120.36(15) . . ?
C18 C19 C20 115.14(15) . . ?
C14 C19 C20 124.48(13) . . ?
F6 C20 F5 106.34(15) . . ?
F6 C20 F4 106.04(14) . . ?
F5 C20 F4 104.99(14) . . ?
F6 C20 C19 112.65(15) . . ?
F5 C20 C19 111.82(14) . . ?
F4 C20 C19 114.34(13) . . ?
C5 C21 P2 107.82(10) . . ?
C5 C21 H21A 110.1 . . ?
P2 C21 H21A 110.1 . . ?
C5 C21 H21B 110.1 . . ?
P2 C21 H21B 110.1 . . ?
H21A C21 H21B 108.5 . . ?
C23 C22 C27 117.95(14) . . ?
C23 C22 P2 111.33(12) . . ?
C27 C22 P2 130.29(12) . . ?
C24 C23 C22 121.37(19) . . ?
C24 C23 H23 119.3 . . ?
C22 C23 H23 119.3 . . ?
C25 C24 C23 120.09(19) . . ?
C25 C24 H24 120.0 . . ?
C23 C24 H24 120.0 . . ?
C24 C25 C26 119.77(17) . . ?
C24 C25 H25 120.1 . . ?
C26 C25 H25 120.1 . . ?
C25 C26 C27 121.0(2) . . ?
C25 C26 H26 119.5 . . ?
C27 C26 H26 119.5 . . ?
C26 C27 C22 119.84(17) . . ?
C26 C27 C28 117.40(17) . . ?
C22 C27 C28 122.70(14) . . ?
F9 C28 F8 106.26(16) . . ?
F9 C28 F7 105.63(15) . . ?
F8 C28 F7 105.81(16) . . ?
F9 C28 C27 113.32(16) . . ?
F8 C28 C27 112.13(15) . . ?
F7 C28 C27 113.08(14) . . ?
C30 C29 C34 117.84(14) . . ?
C30 C29 P2 118.10(12) . . ?
C34 C29 P2 123.83(13) . . ?
C31 C30 C29 121.84(17) . . ?
C31 C30 H30 119.1 . . ?
C29 C30 H30 119.1 . . ?
C32 C31 C30 119.6(2) . . ?
C32 C31 H31 120.2 . . ?
C30 C31 H31 120.2 . . ?
C31 C32 C33 120.23(19) . . ?
C31 C32 H32 119.9 . . ?
C33 C32 H32 119.9 . . ?
C32 C33 C34 120.8(2) . . ?
C32 C33 H33 119.6 . . ?
C34 C33 H33 119.6 . . ?
C33 C34 C29 119.65(18) . . ?
C33 C34 C35 116.82(17) . . ?
C29 C34 C35 123.51(16) . . ?
F11 C35 F10 107.28(18) . . ?
F11 C35 F12 105.08(18) . . ?
F10 C35 F12 105.55(19) . . ?
F11 C35 C34 112.56(19) . . ?
F10 C35 C34 113.69(15) . . ?
F12 C35 C34 112.05(19) . . ?

loop_
_geom_bond_atom_site_label_1
_geom_bond_atom_site_label_2
_geom_bond_distance
_geom_bond_site_symmetry_2
_geom_bond_publ_flag
P1 O1 1.4815(11) . ?
P1 C6 1.8180(16) . ?
P1 C14 1.8267(13) . ?
P1 C7 1.8303(14) . ?
P2 O2 1.4754(12) . ?
P2 C29 1.8218(15) . ?
P2 C21 1.8242(15) . ?
P2 C22 1.8322(14) . ?
N C1 1.3416(18) . ?
N C5 1.3434(17) . ?
C1 C2 1.385(2) . ?
C1 C6 1.508(2) . ?
C2 C3 1.386(2) . ?
C2 H2 0.9400 . ?
C3 C4 1.376(2) . ?
C3 H3 0.9400 . ?
C4 C5 1.383(2) . ?
C4 H4 0.9400 . ?
C5 C21 1.509(2) . ?
C6 H6A 0.9800 . ?
C6 H6B 0.9800 . ?
C7 C8 1.3966(19) . ?
C7 C12 1.406(2) . ?
C8 C9 1.394(2) . ?
C8 H8 0.9400 . ?
C9 C10 1.367(3) . ?
C9 H9 0.9400 . ?
C10 C11 1.381(3) . ?
C10 H10 0.9400 . ?
C11 C12 1.390(2) . ?
C11 H11 0.9400 . ?
C12 C13 1.498(2) . ?
C13 F3 1.334(2) . ?
C13 F1 1.338(2) . ?
C13 F2 1.343(2) . ?
C14 C15 1.397(2) . ?
C14 C19 1.408(2) . ?
C15 C16 1.392(2) . ?
C15 H15 0.9400 . ?
C16 C17 1.371(3) . ?
C16 H16 0.9400 . ?
C17 C18 1.379(3) . ?
C17 H17 0.9400 . ?
C18 C19 1.396(2) . ?
C18 H18 0.9400 . ?
C19 C20 1.494(2) . ?
C20 F6 1.328(2) . ?
C20 F5 1.338(2) . ?
C20 F4 1.3431(18) . ?
C21 H21A 0.9800 . ?
C21 H21B 0.9800 . ?
C22 C23 1.392(2) . ?
C22 C27 1.398(2) . ?
C23 C24 1.390(2) . ?
C23 H23 0.9400 . ?
C24 C25 1.367(3) . ?
C24 H24 0.9400 . ?
C25 C26 1.373(3) . ?
C25 H25 0.9400 . ?
C26 C27 1.398(2) . ?
C26 H26 0.9400 . ?
C27 C28 1.492(3) . ?
C28 F9 1.333(2) . ?
C28 F8 1.342(2) . ?
C28 F7 1.342(2) . ?
C29 C30 1.393(2) . ?
C29 C34 1.405(2) . ?
C30 C31 1.386(2) . ?
C30 H30 0.9400 . ?
C31 C32 1.367(3) . ?
C31 H31 0.9400 . ?
C32 C33 1.379(4) . ?
C32 H32 0.9400 . ?
C33 C34 1.393(3) . ?
C33 H33 0.9400 . ?
C34 C35 1.499(3) . ?
C35 F11 1.321(2) . ?
C35 F10 1.329(2) . ?
C35 F12 1.344(3) . ?

loop_
_geom_hbond_atom_site_label_D
_geom_hbond_atom_site_label_H
_geom_hbond_atom_site_label_A
_geom_hbond_distance_DH
_geom_hbond_distance_HA
_geom_hbond_distance_DA
_geom_hbond_angle_DHA
_geom_hbond_site_symmetry_A
C18 H18 O1 0.94 2.32 3.222(2) 160.3 2_645

loop_
_geom_torsion_atom_site_label_1
_geom_torsion_atom_site_label_2
_geom_torsion_atom_site_label_3
_geom_torsion_atom_site_label_4
_geom_torsion
_geom_torsion_site_symmetry_1
_geom_torsion_site_symmetry_2
_geom_torsion_site_symmetry_3
_geom_torsion_site_symmetry_4
_geom_torsion_publ_flag
C5 N C1 C2 0.0(2) . . . . ?
C5 N C1 C6 177.80(12) . . . . ?
N C1 C2 C3 1.0(2) . . . . ?
C6 C1 C2 C3 -176.67(15) . . . . ?
C1 C2 C3 C4 -1.3(3) . . . . ?
C2 C3 C4 C5 0.6(3) . . . . ?
C1 N C5 C4 -0.8(2) . . . . ?
C1 N C5 C21 -177.68(12) . . . . ?
C3 C4 C5 N 0.5(2) . . . . ?
C3 C4 C5 C21 177.23(15) . . . . ?
N C1 C6 P1 72.66(15) . . . . ?
C2 C1 C6 P1 -109.51(14) . . . . ?
O1 P1 C6 C1 46.96(12) . . . . ?
C14 P1 C6 C1 168.37(10) . . . . ?
C7 P1 C6 C1 -72.16(12) . . . . ?
O1 P1 C7 C8 -20.43(12) . . . . ?
C6 P1 C7 C8 99.46(11) . . . . ?
C14 P1 C7 C8 -145.89(10) . . . . ?
O1 P1 C7 C12 163.61(13) . . . . ?
C6 P1 C7 C12 -76.50(15) . . . . ?
C14 P1 C7 C12 38.15(16) . . . . ?
C12 C7 C8 C9 0.9(2) . . . . ?
P1 C7 C8 C9 -175.70(12) . . . . ?
C7 C8 C9 C10 -1.6(2) . . . . ?
C8 C9 C10 C11 0.8(3) . . . . ?
C9 C10 C11 C12 0.6(3) . . . . ?
C10 C11 C12 C7 -1.3(2) . . . . ?
C10 C11 C12 C13 -178.89(16) . . . . ?
C8 C7 C12 C11 0.6(2) . . . . ?
P1 C7 C12 C11 176.32(12) . . . . ?
C8 C7 C12 C13 178.01(15) . . . . ?
P1 C7 C12 C13 -6.2(2) . . . . ?
C11 C12 C13 F3 -13.9(2) . . . . ?
C7 C12 C13 F3 168.56(16) . . . . ?
C11 C12 C13 F1 -134.02(16) . . . . ?
C7 C12 C13 F1 48.5(2) . . . . ?
C11 C12 C13 F2 106.11(18) . . . . ?
C7 C12 C13 F2 -71.4(2) . . . . ?
O1 P1 C14 C15 125.05(13) . . . . ?
C6 P1 C14 C15 4.09(15) . . . . ?
C7 P1 C14 C15 -110.51(13) . . . . ?
O1 P1 C14 C19 -49.07(14) . . . . ?
C6 P1 C14 C19 -170.03(12) . . . . ?
C7 P1 C14 C19 75.37(14) . . . . ?
C19 C14 C15 C16 -0.2(3) . . . . ?
P1 C14 C15 C16 -174.72(15) . . . . ?
C14 C15 C16 C17 -0.1(3) . . . . ?
C15 C16 C17 C18 0.8(3) . . . . ?
C16 C17 C18 C19 -1.1(3) . . . . ?
C17 C18 C19 C14 0.7(3) . . . . ?
C17 C18 C19 C20 179.16(17) . . . . ?
C15 C14 C19 C18 -0.1(2) . . . . ?
P1 C14 C19 C18 174.13(12) . . . . ?
C15 C14 C19 C20 -178.32(15) . . . . ?
P1 C14 C19 C20 -4.1(2) . . . . ?
C18 C19 C20 F6 -85.47(18) . . . . ?
C14 C19 C20 F6 92.87(18) . . . . ?
C18 C19 C20 F5 34.2(2) . . . . ?
C14 C19 C20 F5 -147.42(15) . . . . ?
C18 C19 C20 F4 153.38(15) . . . . ?
C14 C19 C20 F4 -28.3(2) . . . . ?
N C5 C21 P2 92.38(13) . . . . ?
C4 C5 C21 P2 -84.56(15) . . . . ?
O2 P2 C21 C5 57.56(11) . . . . ?
C29 P2 C21 C5 179.55(10) . . . . ?
C22 P2 C21 C5 -60.65(11) . . . . ?
O2 P2 C22 C23 -21.17(13) . . . . ?
C29 P2 C22 C23 -146.53(11) . . . . ?
C21 P2 C22 C23 97.88(12) . . . . ?
O2 P2 C22 C27 166.65(13) . . . . ?
C29 P2 C22 C27 41.29(16) . . . . ?
C21 P2 C22 C27 -74.30(15) . . . . ?
C27 C22 C23 C24 0.9(2) . . . . ?
P2 C22 C23 C24 -172.34(13) . . . . ?
C22 C23 C24 C25 -0.5(3) . . . . ?
C23 C24 C25 C26 -0.2(3) . . . . ?
C24 C25 C26 C27 0.4(3) . . . . ?
C25 C26 C27 C22 0.1(3) . . . . ?
C25 C26 C27 C28 -177.13(17) . . . . ?
C23 C22 C27 C26 -0.7(2) . . . . ?
P2 C22 C27 C26 171.05(13) . . . . ?
C23 C22 C27 C28 176.35(15) . . . . ?
P2 C22 C27 C28 -11.9(2) . . . . ?
C26 C27 C28 F9 -15.3(2) . . . . ?
C22 C27 C28 F9 167.53(15) . . . . ?
C26 C27 C28 F8 104.95(18) . . . . ?
C22 C27 C28 F8 -72.2(2) . . . . ?
C26 C27 C28 F7 -135.51(16) . . . . ?
C22 C27 C28 F7 47.4(2) . . . . ?
O2 P2 C29 C30 119.41(14) . . . . ?
C21 P2 C29 C30 -3.22(16) . . . . ?
C22 P2 C29 C30 -115.30(14) . . . . ?
O2 P2 C29 C34 -54.91(17) . . . . ?
C21 P2 C29 C34 -177.54(15) . . . . ?
C22 P2 C29 C34 70.38(17) . . . . ?
C34 C29 C30 C31 -0.4(3) . . . . ?
P2 C29 C30 C31 -175.02(17) . . . . ?
C29 C30 C31 C32 -0.7(4) . . . . ?
C30 C31 C32 C33 1.1(5) . . . . ?
C31 C32 C33 C34 -0.6(5) . . . . ?
C32 C33 C34 C29 -0.4(4) . . . . ?
C32 C33 C34 C35 178.5(3) . . . . ?
C30 C29 C34 C33 0.9(3) . . . . ?
P2 C29 C34 C33 175.22(19) . . . . ?
C30 C29 C34 C35 -177.94(19) . . . . ?
P2 C29 C34 C35 -3.6(3) . . . . ?
C33 C34 C35 F11 22.8(3) . . . . ?
C29 C34 C35 F11 -158.4(2) . . . . ?
C33 C34 C35 F10 145.0(2) . . . . ?
C29 C34 C35 F10 -36.1(3) . . . . ?
C33 C34 C35 F12 -95.4(3) . . . . ?
C29 C34 C35 F12 83.5(2) . . . . ?

loop_
_cod_related_entry_id
_cod_related_entry_database
_cod_related_entry_code
1 ChemSpider 30660716
